data_4112442
loop_
_publ_author_name
'Wei Lu'
'Bao-Xiu Mi'
'Michael C. W. Chan'
'Zheng Hui'
'Chi-Ming Che'
'Nianyong Zhu'
'Shuit-Tong Lee'

_publ_contact_author_address
;
Department of Chemistry, The University of Hong Kong, 
Pokfulam Road, Hong kong SAR, China
;
_publ_contact_author_name 'Chi-Ming Che (Prof.)'
_publ_section_title
;
 Light-Emitting Tridentate Cyclometalated Platinum(II) Complexes
 Containing \s-Alkynyl Auxiliaries: Tuning of Photo- and
 Electrophosphorescence
;
_journal_name_full 'Journal of the American Chemical Society'
_journal_page_first 4958
_journal_page_last 4971
_journal_paper_doi 10.1021/ja0317776
_journal_volume 126
_journal_year 2004
_chemical_formula_moiety 'C21 H20 N2 Pt Si '
_chemical_formula_sum 'C21 H20 N2 Pt Si'
_chemical_formula_weight 523.58
_space_group_IT_number 14
_symmetry_cell_setting monoclinic
_symmetry_Int_Tables_number 14
_symmetry_space_group_name_Hall '-P 2ybc'
_symmetry_space_group_name_H-M 'P 1 21/c 1'
_audit_creation_date 'Thu Jul  6 10:33:00 2000'
_audit_creation_method 'from TEXRAY.INF file'
_cell_angle_alpha 90
_cell_angle_beta 101.08(2)
_cell_angle_gamma 90
_cell_formula_units_Z 4
_cell_length_a 11.903(2)
_cell_length_b 12.626(2)
_cell_length_c 13.205(2)
_cell_measurement_reflns_used 0
_cell_measurement_temperature 301.2
_cell_measurement_theta_max 0.0
_cell_measurement_theta_min 0.0
_cell_volume 1947.6(6)
_computing_cell_refinement 'MAR Data Collection Software & DENZO'
_computing_data_collection 'MAR Data Collection Software & DENZO'
_computing_data_reduction teXsan
_computing_publication_material teXsan
_computing_structure_refinement teXsan
_computing_structure_solution 'DIRDIF92 (PATTY)'
_diffrn_ambient_temperature 301.2
_diffrn_measurement_device 'MAR IPDS'
_diffrn_measurement_method oscillation
_diffrn_orient_matrix_UB_11 0.00000
_diffrn_orient_matrix_UB_12 0.00000
_diffrn_orient_matrix_UB_13 0.00000
_diffrn_orient_matrix_UB_21 0.00000
_diffrn_orient_matrix_UB_22 0.00000
_diffrn_orient_matrix_UB_23 0.00000
_diffrn_orient_matrix_UB_31 0.00000
_diffrn_orient_matrix_UB_32 0.00000
_diffrn_orient_matrix_UB_33 0.00000
_diffrn_radiation_detector 'imaging plate'
_diffrn_radiation_monochromator graphite
_diffrn_radiation_source 'X-ray tube'
_diffrn_radiation_type MoKalpha
_diffrn_radiation_wavelength 0.7107
_diffrn_reflns_av_R_equivalents 0.00
_diffrn_reflns_limit_h_max 14
_diffrn_reflns_limit_h_min 0
_diffrn_reflns_limit_k_max 15
_diffrn_reflns_limit_k_min 0
_diffrn_reflns_limit_l_max 16
_diffrn_reflns_limit_l_min -16
_diffrn_reflns_number 4212
_diffrn_reflns_theta_max 26.66
_diffrn_standards_decay_% 0.00
_diffrn_standards_interval_count 0
_diffrn_standards_number 0
_exptl_absorpt_coefficient_mu 7.243
_exptl_absorpt_correction_type none
_exptl_crystal_colour colourless
_exptl_crystal_density_diffrn 1.786
_exptl_crystal_density_meas 0.000
_exptl_crystal_description prism
_exptl_crystal_F_000 1008.00
_exptl_crystal_size_max 0.250
_exptl_crystal_size_mid 0.100
_exptl_crystal_size_min 0.070
_refine_diff_density_max 1.82
_refine_diff_density_min -1.86
_refine_ls_extinction_coef 5.14318
_refine_ls_extinction_method Zachariasen_type_2_gaussian_isotropic
_refine_ls_goodness_of_fit_obs 1.466
_refine_ls_hydrogen_treatment noref
_refine_ls_matrix_type full
_refine_ls_number_parameters 226
_refine_ls_number_reflns 3114
_refine_ls_number_restraints 0
_refine_ls_R_factor_obs 0.0449
_refine_ls_shift/esd_max 0.0150
_refine_ls_structure_factor_coef F
_refine_ls_weighting_scheme sigma
_refine_ls_wR_factor_obs 0.0622
_reflns_number_observed 3114
_reflns_number_total 4212
_reflns_observed_criterion 3.00
_cod_data_source_file ja0317776si20031217_101956_3.cif
_cod_data_source_block ip837_(C21H20N2Si1Pt1)_July_3_2000
_cod_original_cell_volume 1947.6(5)
_cod_original_sg_symbol_H-M 'P 21/c '
_cod_original_formula_sum 'C21 H20 N2 Pt Si '
_cod_database_code 4112442

loop_
_symmetry_equiv_pos_as_xyz
'   +x,   +y,   +z'
'   -x,1/2+y,1/2-z'
'   -x,   -y,   -z'
'   +x,1/2-y,1/2+z'

loop_
_atom_site_aniso_label
_atom_site_aniso_U_11
_atom_site_aniso_U_22
_atom_site_aniso_U_33
_atom_site_aniso_U_12
_atom_site_aniso_U_13
_atom_site_aniso_U_23
Pt(1) 0.0482(2) 0.0423(2) 0.0556(2) -0.0045(1) 0.0201(1) -0.0061(1)
Si(1) 0.050(1) 0.063(1) 0.081(2) -0.0068(10) 0.021(1) -0.004(1)
N(1) 0.049(3) 0.042(3) 0.064(4) 0.006(3) 0.021(3) -0.001(3)
N(2) 0.051(3) 0.044(3) 0.056(4) -0.004(3) 0.022(3) -0.007(3)
C(1) 0.054(5) 0.048(5) 0.072(5) -0.008(3) 0.017(4) -0.011(4)
C(2) 0.059(5) 0.059(5) 0.086(6) -0.007(4) 0.020(4) -0.014(4)
C(3) 0.074(5) 0.045(4) 0.054(4) 0.003(4) 0.016(4) -0.011(3)
C(4) 0.078(6) 0.083(7) 0.061(5) -0.001(5) 0.004(5) -0.007(5)
C(5) 0.104(9) 0.12(1) 0.067(7) 0.003(7) -0.003(6) 0.004(6)
C(6) 0.15(1) 0.095(9) 0.062(6) 0.025(8) 0.026(7) 0.018(6)
C(7) 0.105(8) 0.086(7) 0.065(6) 0.021(6) 0.033(6) 0.018(5)
C(8) 0.074(5) 0.049(5) 0.065(5) 0.008(4) 0.032(4) 0.001(3)
C(9) 0.076(5) 0.041(4) 0.061(4) -0.007(3) 0.042(4) -0.005(3)
C(10) 0.092(7) 0.056(5) 0.086(7) -0.003(5) 0.055(6) 0.010(5)
C(11) 0.069(6) 0.059(5) 0.108(8) -0.013(4) 0.045(6) -0.001(5)
C(12) 0.044(4) 0.074(6) 0.084(6) -0.004(4) 0.026(4) -0.011(5)
C(13) 0.044(4) 0.045(4) 0.059(4) -0.002(3) 0.025(3) -0.012(3)
C(14) 0.048(4) 0.049(4) 0.059(4) 0.003(3) 0.022(4) -0.006(3)
C(15) 0.048(5) 0.067(5) 0.072(6) 0.005(3) 0.018(4) -0.001(4)
C(16) 0.080(6) 0.078(6) 0.058(5) 0.025(5) 0.010(5) 0.006(4)
C(17) 0.091(6) 0.065(6) 0.058(5) 0.006(5) 0.034(5) 0.005(4)
C(18) 0.066(5) 0.049(4) 0.073(5) 0.003(4) 0.035(4) 0.004(4)
C(19) 0.091(9) 0.23(2) 0.106(9) -0.026(10) 0.048(7) -0.02(1)
C(20) 0.070(7) 0.074(7) 0.14(1) -0.005(5) 0.011(7) 0.005(6)
C(21) 0.078(8) 0.086(8) 0.16(1) 0.005(6) 0.020(8) 0.024(8)

loop_
_atom_site_label
_atom_site_fract_x
_atom_site_fract_y
_atom_site_fract_z
_atom_site_U_iso_or_equiv
_atom_site_thermal_displace_type
Pt(1) 0.09314(2) 0.11442(2) 0.16117(2) 0.0474 Uij
Si(1) 0.4850(2) 0.2376(2) 0.1453(2) 0.0634 Uij
N(1) -0.0082(5) 0.1517(5) 0.0161(5) 0.0502 Uij
N(2) -0.0534(5) 0.0387(5) 0.1684(5) 0.0487 Uij
C(1) 0.2434(7) 0.1753(6) 0.1534(6) 0.0575 Uij
C(2) 0.3375(7) 0.2061(7) 0.1453(7) 0.0667 Uij
C(3) 0.1399(7) 0.0519(6) 0.3034(6) 0.0571 Uij
C(4) 0.2416(8) 0.0597(8) 0.3728(7) 0.0754 Uij
C(5) 0.256(1) 0.005(1) 0.4662(8) 0.0998 Uij
C(6) 0.174(1) -0.059(1) 0.4898(8) 0.1003 Uij
C(7) 0.070(1) -0.0676(9) 0.4199(8) 0.0829 Uij
C(8) 0.0527(7) -0.0120(6) 0.3304(6) 0.0601 Uij
C(9) -0.0556(7) -0.0190(6) 0.2532(6) 0.0556 Uij
C(10) -0.1518(9) -0.0803(7) 0.2545(8) 0.0730 Uij
C(11) -0.2386(8) -0.0799(7) 0.1696(9) 0.0745 Uij
C(12) -0.2334(6) -0.0228(7) 0.0832(7) 0.0658 Uij
C(13) -0.1377(6) 0.0407(6) 0.0840(6) 0.0471 Uij
C(14) -0.1136(7) 0.1066(5) -0.0001(6) 0.0502 Uij
C(15) -0.1895(7) 0.1208(6) -0.0924(7) 0.0616 Uij
C(16) -0.1577(8) 0.1812(8) -0.1692(7) 0.0724 Uij
C(17) -0.0536(9) 0.2277(7) -0.1527(7) 0.0687 Uij
C(18) 0.0222(7) 0.2116(6) -0.0582(7) 0.0596 Uij
C(19) 0.515(1) 0.223(2) 0.014(1) 0.1382 Uij
C(20) 0.519(1) 0.3727(8) 0.195(1) 0.0946 Uij
C(21) 0.580(1) 0.1467(10) 0.234(1) 0.1095 Uij
H(1) 0.3019 0.1021 0.3573 0.0903 Uij
H(2) 0.3251 0.0137 0.5149 0.1198 Uij
H(3) 0.1871 -0.0984 0.5525 0.1202 Uij
H(4) 0.0107 -0.1122 0.4353 0.0996 Uij
H(5) -0.1576 -0.1220 0.3132 0.0875 Uij
H(6) -0.3050 -0.1211 0.1710 0.0892 Uij
H(7) -0.2931 -0.0262 0.0241 0.0788 Uij
H(8) -0.2632 0.0890 -0.1029 0.0738 Uij
H(9) -0.2088 0.1902 -0.2334 0.0868 Uij
H(10) -0.0318 0.2709 -0.2044 0.0823 Uij
H(11) 0.0959 0.2435 -0.0469 0.0713 Uij
H(12) 0.5011 0.1521 -0.0083 0.1644 Uij
H(13) 0.4672 0.2695 -0.0315 0.1644 Uij
H(14) 0.5931 0.2403 0.0150 0.1644 Uij
H(15) 0.5967 0.3880 0.1955 0.1131 Uij
H(16) 0.4715 0.4223 0.1525 0.1131 Uij
H(17) 0.5047 0.3775 0.2637 0.1131 Uij
H(18) 0.5649 0.1538 0.3014 0.1307 Uij
H(19) 0.5655 0.0758 0.2108 0.1307 Uij
H(20) 0.6575 0.1641 0.2337 0.1307 Uij

loop_
_atom_type_symbol
_atom_type_oxidation_number
_atom_type_number_in_cell
_atom_type_scat_dispersion_real
_atom_type_scat_dispersion_imag
_atom_type_scat_source
C 0 84 0.003 0.002 'International Tables'
H 0 80 0.000 0.000 'International Tables'
N 0 8 0.006 0.003 'International Tables'
Si 0 4 0.082 0.070 'International Tables'
Pt 0 4 -1.703 8.390 'International Tables'

loop_
_geom_angle_atom_site_label_1
_geom_angle_atom_site_label_2
_geom_angle_atom_site_label_3
_geom_angle
_geom_angle_publ_flag
N(1) Pt(1) N(2) 78.4(2) yes
N(1) Pt(1) C(1) 103.4(3) yes
N(1) Pt(1) C(3) 160.1(3) yes
N(2) Pt(1) C(1) 174.5(3) yes
N(2) Pt(1) C(3) 81.7(3) yes
C(1) Pt(1) C(3) 96.4(3) yes
C(2) Si(1) C(19) 110.2(5) yes
C(2) Si(1) C(20) 110.4(5) yes
C(2) Si(1) C(21) 109.8(5) yes
C(19) Si(1) C(20) 111.0(7) yes
C(19) Si(1) C(21) 108.9(7) yes
C(20) Si(1) C(21) 106.4(6) yes
Pt(1) N(1) C(14) 113.5(5) yes
Pt(1) N(1) C(18) 127.0(5) yes
C(14) N(1) C(18) 119.5(7) yes
Pt(1) N(2) C(9) 117.1(5) yes
Pt(1) N(2) C(13) 117.8(5) yes
C(9) N(2) C(13) 124.7(6) yes
Pt(1) C(1) C(2) 175.4(7) yes
Si(1) C(2) C(1) 172.2(9) yes
Pt(1) C(3) C(4) 130.1(7) yes
Pt(1) C(3) C(8) 111.9(6) yes
C(4) C(3) C(8) 117.9(8) yes
C(3) C(4) C(5) 119.7(9) yes
C(4) C(5) C(6) 122(1) yes
C(5) C(6) C(7) 118(1) yes
C(6) C(7) C(8) 119(1) yes
C(3) C(8) C(7) 121.5(9) yes
C(3) C(8) C(9) 116.4(7) yes
C(7) C(8) C(9) 122.1(8) yes
N(2) C(9) C(8) 112.8(6) yes
N(2) C(9) C(10) 117.6(8) yes
C(8) C(9) C(10) 129.5(8) yes
C(9) C(10) C(11) 118.9(8) yes
C(10) C(11) C(12) 122.6(8) yes
C(11) C(12) C(13) 117.9(8) yes
N(2) C(13) C(12) 118.3(7) yes
N(2) C(13) C(14) 114.6(6) yes
C(12) C(13) C(14) 127.1(8) yes
N(1) C(14) C(13) 115.5(7) yes
N(1) C(14) C(15) 120.8(7) yes
C(13) C(14) C(15) 123.6(7) yes
C(14) C(15) C(16) 119.7(8) yes
C(15) C(16) C(17) 119.6(9) yes
C(16) C(17) C(18) 119.6(8) yes
N(1) C(18) C(17) 120.8(8) yes

loop_
_geom_bond_atom_site_label_1
_geom_bond_atom_site_label_2
_geom_bond_distance
_geom_bond_publ_flag
Pt(1) N(1) 2.111(6) yes
Pt(1) N(2) 2.008(6) yes
Pt(1) C(1) 1.968(7) yes
Pt(1) C(3) 2.015(8) yes
Si(1) C(2) 1.800(8) yes
Si(1) C(19) 1.84(1) yes
Si(1) C(20) 1.85(1) yes
Si(1) C(21) 1.86(1) yes
N(1) C(14) 1.357(10) yes
N(1) C(18) 1.343(9) yes
N(2) C(9) 1.341(9) yes
N(2) C(13) 1.348(10) yes
C(1) C(2) 1.21(1) yes
C(3) C(4) 1.37(1) yes
C(3) C(8) 1.41(1) yes
C(4) C(5) 1.39(1) yes
C(5) C(6) 1.35(2) yes
C(6) C(7) 1.40(2) yes
C(7) C(8) 1.36(1) yes
C(8) C(9) 1.48(1) yes
C(9) C(10) 1.38(1) yes
C(10) C(11) 1.37(1) yes
C(11) C(12) 1.36(1) yes
C(12) C(13) 1.391(10) yes
C(13) C(14) 1.46(1) yes
C(14) C(15) 1.38(1) yes
C(15) C(16) 1.38(1) yes
C(16) C(17) 1.35(1) yes
C(17) C(18) 1.41(1) yes
